data_1549133
loop_
_publ_author_name
'Serra, Jordi'
'Font, Pau'
'Sosa Carrizo, E. Daiann'
'Mallet-Ladeira, Sonia'
'Massou, St\'ephane'
'Parella, Teodor'
'Miqueu, Karinne'
'Amgoune, Abderrahmane'
'Ribas, Xavi'
'Bourissou, Didier'

_publ_section_title
;
 Cyclometalated gold(iii) complexes: noticeable differences between (N,C)
 and (P,C) ligands in migratory insertion.
;
_journal_issue 16
_journal_name_full 'Chemical science'
_journal_page_first 3932
_journal_page_last 3940
_journal_paper_doi 10.1039/c7sc04899h
_journal_volume 9
_journal_year 2018
_chemical_compound_source 'synthesis as described'
_chemical_formula_moiety 'C23 H23 Au N O, F6 Sb'
_chemical_formula_sum 'C23 H23 Au F6 N O Sb'
_chemical_formula_weight 762.15
_space_group_IT_number 19
_space_group_name_Hall 'P 2ac 2ab'
_space_group_name_H-M_alt 'P 21 21 21'
_symmetry_cell_setting orthorhombic
_symmetry_Int_Tables_number 19
_symmetry_space_group_name_Hall 'P 2ac 2ab'
_symmetry_space_group_name_H-M 'P 21 21 21'
_atom_sites_solution_hydrogens mixed
_audit_update_record
;
2017-09-13 deposited with the CCDC.
2018-03-22 downloaded from the CCDC.
;
_cell_angle_alpha 90
_cell_angle_beta 90
_cell_angle_gamma 90
_cell_formula_units_Z 4
_cell_length_a 6.6287(3)
_cell_length_b 16.4246(8)
_cell_length_c 21.5858(11)
_cell_measurement_reflns_used 9977
_cell_measurement_temperature 193(2)
_cell_measurement_theta_max 27.36
_cell_measurement_theta_min 3.45
_cell_volume 2350.1(2)
_computing_cell_refinement 'APEX2 and SAINT'
_computing_data_collection APEX2
_computing_data_reduction SAINT
_computing_molecular_graphics 'Ortep-3 for Windows (Farrugia, 1997)'
_computing_publication_material 'WinGX publication routines (Farrugia, 1999)'
_computing_structure_refinement 'SHELXL-2014/7 (Sheldrick, 2008)'
_computing_structure_solution 'SHELXS-97 (Sheldrick, 2008)'
_diffrn_ambient_temperature 193(2)
_diffrn_measured_fraction_theta_full 0.994
_diffrn_measured_fraction_theta_max 0.996
_diffrn_measurement_device_type 'Bruker Kappa APEX II Quazar'
_diffrn_measurement_method 'phi and omega scans'
_diffrn_radiation_monochromator 'multilayer optics'
_diffrn_radiation_source 'microfocus sealed tube'
_diffrn_radiation_type MoK\a
_diffrn_radiation_wavelength 0.71073
_diffrn_reflns_av_R_equivalents 0.0414
_diffrn_reflns_av_unetI/netI 0.0424
_diffrn_reflns_Laue_measured_fraction_full 0.994
_diffrn_reflns_Laue_measured_fraction_max 0.996
_diffrn_reflns_limit_h_max 9
_diffrn_reflns_limit_h_min -9
_diffrn_reflns_limit_k_max 22
_diffrn_reflns_limit_k_min -20
_diffrn_reflns_limit_l_max 29
_diffrn_reflns_limit_l_min -29
_diffrn_reflns_number 22815
_diffrn_reflns_point_group_measured_fraction_full 0.996
_diffrn_reflns_point_group_measured_fraction_max 0.998
_diffrn_reflns_theta_full 25.242
_diffrn_reflns_theta_max 29.572
_diffrn_reflns_theta_min 3.607
_diffrn_standards_decay_% 0
_diffrn_standards_interval_count 0
_diffrn_standards_interval_time 0
_diffrn_standards_number 0
_exptl_absorpt_coefficient_mu 7.448
_exptl_absorpt_correction_T_max 0.7461
_exptl_absorpt_correction_T_min 0.5426
_exptl_absorpt_correction_type multi-scan
_exptl_absorpt_process_details 'SADABS (Bruker-AXS)'
_exptl_crystal_colour colourless
_exptl_crystal_density_diffrn 2.154
_exptl_crystal_density_method 'not measured'
_exptl_crystal_description needle
_exptl_crystal_F_000 1440
_exptl_crystal_size_max 0.18
_exptl_crystal_size_mid 0.04
_exptl_crystal_size_min 0.02
_refine_diff_density_max 0.681
_refine_diff_density_min -0.598
_refine_diff_density_rms 0.108
_refine_ls_abs_structure_details
;
 Refined as an inversion twin.
;
_refine_ls_abs_structure_Flack 0.018(6)
_refine_ls_extinction_method none
_refine_ls_goodness_of_fit_ref 0.999
_refine_ls_hydrogen_treatment mixed
_refine_ls_matrix_type full
_refine_ls_number_parameters 363
_refine_ls_number_reflns 6582
_refine_ls_number_restraints 65
_refine_ls_restrained_S_all 1.007
_refine_ls_R_factor_all 0.0315
_refine_ls_R_factor_gt 0.0262
_refine_ls_shift/su_max 0.002
_refine_ls_shift/su_mean 0
_refine_ls_structure_factor_coef Fsqd
_refine_ls_weighting_details 'w=1/[\s^2^(Fo^2^)+(0.0153P)^2^] where P=(Fo^2^+2Fc^2^)/3'
_refine_ls_weighting_scheme calc
_refine_ls_wR_factor_gt 0.0451
_refine_ls_wR_factor_ref 0.0466
_reflns_Friedel_coverage 0.766
_reflns_Friedel_fraction_full 0.999
_reflns_Friedel_fraction_max 1
_reflns_number_gt 6022
_reflns_number_total 6582
_reflns_threshold_expression 'I > 2\s(I)'
_cod_data_source_file c7sc04899h3.cif
_cod_data_source_block 5A-H2O
_cod_depositor_comments 'Adding full bibliography for 1549133--1549134.cif.'
_cod_database_code 1549133

loop_
_symmetry_equiv_pos_as_xyz
'x, y, z'
'-x+1/2, -y, z+1/2'
'-x, y+1/2, -z+1/2'
'x+1/2, -y+1/2, -z'

loop_
_atom_site_label
_atom_site_type_symbol
_atom_site_fract_x
_atom_site_fract_y
_atom_site_fract_z
_atom_site_U_iso_or_equiv
_atom_site_adp_type
_atom_site_occupancy
_atom_site_site_symmetry_order
_atom_site_calc_flag
_atom_site_refinement_flags_posn
_atom_site_refinement_flags_adp
_atom_site_refinement_flags_occupancy
_atom_site_disorder_assembly
_atom_site_disorder_group
C1 C 0.4814(8) 0.3909(3) 0.4824(2) 0.0272(11) Uani 1 1 d . . . . .
H1 H 0.4818 0.4447 0.4987 0.033 Uiso 1 1 calc R U . . .
C2 C 0.4830(9) 0.3797(4) 0.4181(2) 0.0333(13) Uani 1 1 d . . . . .
H2 H 0.4853 0.4254 0.3912 0.04 Uiso 1 1 calc R U . . .
C3 C 0.4814(8) 0.3029(3) 0.3944(2) 0.0312(12) Uani 1 1 d . . . . .
H3 H 0.4822 0.2949 0.3508 0.037 Uiso 1 1 calc R U . . .
C4 C 0.4784(8) 0.2355(3) 0.4342(2) 0.0281(11) Uani 1 1 d . . . . .
C5 C 0.4793(8) 0.2512(3) 0.4977(2) 0.0213(10) Uani 1 1 d . . . . .
C6 C 0.4765(8) 0.1524(3) 0.4152(2) 0.0314(13) Uani 1 1 d . . . . .
H6 H 0.4745 0.1399 0.3722 0.038 Uiso 1 1 calc R U . . .
C7 C 0.4774(9) 0.0909(3) 0.4567(3) 0.0332(13) Uani 1 1 d . . . . .
H7 H 0.4779 0.0363 0.4422 0.04 Uiso 1 1 calc R U . . .
C8 C 0.4776(9) 0.1061(3) 0.5215(2) 0.0286(12) Uani 1 1 d . . . . .
C9 C 0.4789(10) 0.0434(3) 0.5673(3) 0.0383(14) Uani 1 1 d . . . . .
H9 H 0.4762 -0.0121 0.555 0.046 Uiso 1 1 calc R U . . .
C10 C 0.4839(10) 0.0629(3) 0.6283(3) 0.0402(14) Uani 1 1 d . . . . .
H10 H 0.4887 0.0204 0.6581 0.048 Uiso 1 1 calc R U . . .
C11 C 0.4822(10) 0.1437(3) 0.6488(2) 0.0318(12) Uani 1 1 d . . . . .
H11 H 0.4841 0.1553 0.6919 0.038 Uiso 1 1 calc R U . . .
C12 C 0.4779(8) 0.2059(3) 0.6069(2) 0.0248(11) Uani 1 1 d . . . . .
C13 C 0.4791(7) 0.1870(3) 0.5428(2) 0.0214(10) Uani 1 1 d . . . . .
C14 C 0.4631(9) 0.3191(4) 0.7153(2) 0.0346(13) Uani 1 1 d . . . . .
H14A H 0.3719 0.3617 0.7317 0.041 Uiso 1 1 calc R U . . .
H14B H 0.4083 0.2654 0.7277 0.041 Uiso 1 1 calc R U . . .
C15 C 0.6711(9) 0.3299(4) 0.7431(2) 0.0335(13) Uani 1 1 d . . . . .
H15A H 0.7294 0.3818 0.7281 0.04 Uiso 1 1 calc R U . . .
H15B H 0.7594 0.2851 0.7287 0.04 Uiso 1 1 calc R U . . .
C16 C 0.6676(9) 0.3305(4) 0.8140(2) 0.0344(13) Uani 1 1 d . . . . .
H16A H 0.5704 0.3721 0.8285 0.041 Uiso 1 1 calc R U . . .
H16B H 0.6211 0.2768 0.8291 0.041 Uiso 1 1 calc R U . . .
C17 C 0.8720(11) 0.3485(5) 0.8405(3) 0.0464(18) Uani 1 1 d . . . . .
H17A H 0.918 0.4012 0.8233 0.056 Uiso 1 1 calc R U . . .
H17B H 0.9665 0.3062 0.8255 0.056 Uiso 1 1 calc R U . . .
C18 C 0.8911(11) 0.3527(4) 0.9104(3) 0.0404(17) Uani 1 1 d . . . . .
C19 C 0.7394(12) 0.3294(5) 0.9494(3) 0.0508(18) Uani 1 1 d . . . . .
H19 H 0.6154 0.3104 0.9328 0.061 Uiso 1 1 calc R U . . .
C20 C 0.7653(15) 0.3332(5) 1.0142(3) 0.063(2) Uani 1 1 d . . . . .
H20 H 0.6589 0.3171 1.041 0.075 Uiso 1 1 calc R U . . .
C21 C 0.9457(16) 0.3604(4) 1.0385(3) 0.065(3) Uani 1 1 d . . . . .
H21 H 0.9651 0.3625 1.0821 0.078 Uiso 1 1 calc R U . . .
C22 C 1.0936(14) 0.3838(5) 0.9998(4) 0.063(2) Uani 1 1 d . . . . .
H22 H 1.2171 0.403 1.0166 0.075 Uiso 1 1 calc R U . . .
C23 C 1.0706(12) 0.3806(4) 0.9361(3) 0.051(2) Uani 1 1 d . . . . .
H23 H 1.1778 0.3975 0.9099 0.061 Uiso 1 1 calc R U . . .
N1 N 0.4793(6) 0.3279(3) 0.52108(16) 0.0220(8) Uani 1 1 d . . . . .
Sb1 Sb 0.99192(7) 0.58245(2) 0.70415(2) 0.03516(10) Uani 1 1 d D . . . .
F1 F 0.7991(14) 0.5242(6) 0.6568(5) 0.071(3) Uani 0.648(17) 1 d D U P A 1
F2 F 0.860(2) 0.5470(8) 0.7745(5) 0.089(4) Uani 0.648(17) 1 d D U P A 1
F3 F 1.179(2) 0.6370(9) 0.7487(6) 0.112(5) Uani 0.648(17) 1 d D U P A 1
F4 F 1.1114(19) 0.6131(10) 0.6312(5) 0.086(4) Uani 0.648(17) 1 d D U P A 1
F5 F 1.148(2) 0.4888(8) 0.7031(8) 0.072(5) Uani 0.648(17) 1 d D U P A 1
F6 F 0.8150(18) 0.6723(6) 0.6996(6) 0.087(3) Uani 0.648(17) 1 d D U P A 1
F1' F 0.747(2) 0.5391(11) 0.6910(13) 0.083(5) Uani 0.352(17) 1 d D U P A 2
F2' F 0.987(5) 0.5443(12) 0.7853(6) 0.095(7) Uani 0.352(17) 1 d D U P A 2
F3' F 1.260(3) 0.6186(14) 0.7179(12) 0.094(7) Uani 0.352(17) 1 d D U P A 2
F4' F 1.022(4) 0.6147(18) 0.6251(7) 0.088(7) Uani 0.352(17) 1 d D U P A 2
F5' F 1.111(5) 0.4819(13) 0.6841(15) 0.068(7) Uani 0.352(17) 1 d D U P A 2
F6' F 0.892(3) 0.6800(9) 0.7321(11) 0.078(6) Uani 0.352(17) 1 d D U P A 2
Au1 Au 0.47191(3) 0.32641(2) 0.62025(2) 0.02325(5) Uani 1 1 d . . . . .
O1 O 0.4594(7) 0.4571(2) 0.6232(2) 0.0380(9) Uani 1 1 d D . . . .
H1A H 0.362(9) 0.472(5) 0.646(3) 0.07(3) Uiso 1 1 d D . . . .
H1B H 0.566(7) 0.482(4) 0.631(3) 0.05(2) Uiso 1 1 d D . . . .

loop_
_atom_site_aniso_label
_atom_site_aniso_U_11
_atom_site_aniso_U_22
_atom_site_aniso_U_33
_atom_site_aniso_U_23
_atom_site_aniso_U_13
_atom_site_aniso_U_12
C1 0.019(3) 0.030(3) 0.033(3) 0.007(2) -0.001(2) 0.002(2)
C2 0.018(3) 0.047(4) 0.035(3) 0.013(3) -0.002(2) -0.001(3)
C3 0.022(3) 0.049(3) 0.022(2) 0.001(2) 0.000(2) 0.000(2)
C4 0.013(2) 0.048(3) 0.024(2) -0.003(2) -0.004(2) 0.001(3)
C5 0.012(2) 0.028(3) 0.024(2) -0.001(2) 0.000(2) 0.001(2)
C6 0.019(2) 0.046(4) 0.029(3) -0.020(2) -0.003(2) -0.003(3)
C7 0.023(3) 0.031(3) 0.045(3) -0.017(3) 0.000(3) 0.004(3)
C8 0.018(2) 0.029(3) 0.040(3) -0.007(2) 0.000(2) 0.000(2)
C9 0.030(3) 0.032(3) 0.053(4) 0.000(3) 0.001(3) 0.002(3)
C10 0.038(3) 0.030(3) 0.053(4) 0.013(3) 0.004(3) 0.000(3)
C11 0.027(3) 0.040(3) 0.028(3) 0.007(2) 0.003(3) -0.002(3)
C12 0.015(2) 0.032(3) 0.028(3) 0.000(2) -0.001(2) -0.001(2)
C13 0.012(2) 0.026(3) 0.026(2) -0.003(2) -0.0026(19) -0.001(2)
C14 0.040(3) 0.041(3) 0.023(2) -0.005(2) 0.005(2) 0.002(4)
C15 0.035(3) 0.042(4) 0.024(3) -0.003(3) -0.005(2) -0.001(3)
C16 0.044(3) 0.030(3) 0.029(3) -0.002(3) 0.001(2) 0.005(3)
C17 0.054(4) 0.053(5) 0.031(3) 0.004(3) -0.004(3) -0.009(3)
C18 0.061(5) 0.026(4) 0.034(3) 0.000(3) -0.012(3) 0.009(3)
C19 0.076(5) 0.047(4) 0.030(3) 0.005(4) -0.004(3) 0.002(4)
C20 0.109(7) 0.046(5) 0.034(4) 0.002(4) 0.009(4) 0.010(5)
C21 0.112(8) 0.041(4) 0.041(4) -0.011(3) -0.020(5) 0.008(5)
C22 0.091(7) 0.047(5) 0.049(5) -0.006(4) -0.034(5) -0.004(4)
C23 0.066(5) 0.040(4) 0.046(4) 0.001(3) -0.020(4) -0.004(4)
N1 0.0148(18) 0.029(2) 0.0224(19) -0.0001(18) -0.0021(16) 0.001(3)
Sb1 0.0396(2) 0.0350(2) 0.03088(18) -0.01185(16) 0.00638(19) -0.00323(19)
F1 0.049(5) 0.082(6) 0.082(7) -0.040(5) -0.007(4) -0.020(4)
F2 0.103(9) 0.100(7) 0.062(6) 0.012(5) 0.051(6) 0.017(7)
F3 0.123(11) 0.121(10) 0.094(9) -0.043(7) -0.047(7) -0.046(8)
F4 0.068(8) 0.129(8) 0.061(7) 0.030(6) 0.033(6) -0.012(7)
F5 0.063(7) 0.074(8) 0.081(10) 0.004(6) 0.015(7) 0.037(6)
F6 0.100(8) 0.054(6) 0.108(9) -0.012(6) 0.002(6) 0.032(6)
F1' 0.036(7) 0.085(11) 0.129(14) -0.033(11) 0.011(9) -0.020(7)
F2' 0.18(2) 0.073(10) 0.031(7) -0.007(6) 0.036(12) -0.011(16)
F3' 0.088(13) 0.095(14) 0.100(16) -0.016(12) -0.031(11) -0.049(11)
F4' 0.105(18) 0.120(12) 0.038(8) 0.016(8) -0.027(10) -0.003(14)
F5' 0.062(12) 0.054(10) 0.087(18) -0.026(9) 0.008(11) 0.013(8)
F6' 0.086(13) 0.036(8) 0.111(15) -0.034(9) 0.030(10) 0.007(8)
Au1 0.01943(8) 0.02958(10) 0.02076(8) -0.00296(9) 0.00093(8) -0.00062(9)
O1 0.041(2) 0.029(2) 0.044(2) -0.009(2) 0.003(3) 0.001(2)

loop_
_atom_type_symbol
_atom_type_description
_atom_type_scat_dispersion_real
_atom_type_scat_dispersion_imag
_atom_type_scat_source
C C 0.0033 0.0016 'International Tables Vol C Tables 4.2.6.8 and 6.1.1.4'
H H 0 0 'International Tables Vol C Tables 4.2.6.8 and 6.1.1.4'
N N 0.0061 0.0033 'International Tables Vol C Tables 4.2.6.8 and 6.1.1.4'
F F 0.0171 0.0103 'International Tables Vol C Tables 4.2.6.8 and 6.1.1.4'
Sb Sb -0.5866 1.5461 'International Tables Vol C Tables 4.2.6.8 and 6.1.1.4'
Au Au -2.0133 8.8022 'International Tables Vol C Tables 4.2.6.8 and 6.1.1.4'
O O 0.0106 0.006 'International Tables Vol C Tables 4.2.6.8 and 6.1.1.4'

loop_
_geom_angle_atom_site_label_1
_geom_angle_atom_site_label_2
_geom_angle_atom_site_label_3
_geom_angle
N1 C1 C2 121.3(5)
N1 C1 H1 119.3
C2 C1 H1 119.3
C3 C2 C1 119.7(5)
C3 C2 H2 120.2
C1 C2 H2 120.2
C2 C3 C4 120.1(5)
C2 C3 H3 120
C4 C3 H3 120
C5 C4 C3 117.2(5)
C5 C4 C6 117.4(5)
C3 C4 C6 125.4(4)
N1 C5 C4 122.5(4)
N1 C5 C13 115.4(4)
C4 C5 C13 122.1(4)
C7 C6 C4 121.6(5)
C7 C6 H6 119.2
C4 C6 H6 119.2
C6 C7 C8 121.5(5)
C6 C7 H7 119.3
C8 C7 H7 119.3
C13 C8 C7 119.2(5)
C13 C8 C9 117.2(5)
C7 C8 C9 123.7(5)
C10 C9 C8 120.1(5)
C10 C9 H9 120
C8 C9 H9 120
C9 C10 C11 122.1(5)
C9 C10 H10 119
C11 C10 H10 119
C12 C11 C10 120.1(5)
C12 C11 H11 120
C10 C11 H11 120
C11 C12 C13 118.9(5)
C11 C12 Au1 130.2(4)
C13 C12 Au1 110.9(3)
C8 C13 C12 121.7(4)
C8 C13 C5 118.2(4)
C12 C13 C5 120.2(4)
C15 C14 Au1 111.2(4)
C15 C14 H14A 109.4
Au1 C14 H14A 109.4
C15 C14 H14B 109.4
Au1 C14 H14B 109.4
H14A C14 H14B 108
C14 C15 C16 112.5(5)
C14 C15 H15A 109.1
C16 C15 H15A 109.1
C14 C15 H15B 109.1
C16 C15 H15B 109.1
H15A C15 H15B 107.8
C17 C16 C15 111.7(5)
C17 C16 H16A 109.3
C15 C16 H16A 109.3
C17 C16 H16B 109.3
C15 C16 H16B 109.3
H16A C16 H16B 107.9
C16 C17 C18 117.7(6)
C16 C17 H17A 107.9
C18 C17 H17A 107.9
C16 C17 H17B 107.9
C18 C17 H17B 107.9
H17A C17 H17B 107.2
C19 C18 C23 118.4(6)
C19 C18 C17 122.6(7)
C23 C18 C17 118.9(7)
C18 C19 C20 120.6(8)
C18 C19 H19 119.7
C20 C19 H19 119.7
C21 C20 C19 119.8(8)
C21 C20 H20 120.1
C19 C20 H20 120.1
C22 C21 C20 119.3(7)
C22 C21 H21 120.4
C20 C21 H21 120.4
C21 C22 C23 121.8(8)
C21 C22 H22 119.1
C23 C22 H22 119.1
C22 C23 C18 120.1(8)
C22 C23 H23 119.9
C18 C23 H23 119.9
C1 N1 C5 119.3(4)
C1 N1 Au1 129.6(3)
C5 N1 Au1 111.2(3)
F4' Sb1 F1' 93.9(9)
F3 Sb1 F4 91.4(6)
F4' Sb1 F6' 95.4(11)
F1' Sb1 F6' 94.1(8)
F3 Sb1 F2 92.5(6)
F4 Sb1 F2 176.1(6)
F3 Sb1 F5 92.0(7)
F4 Sb1 F5 88.6(7)
F2 Sb1 F5 90.7(6)
F4' Sb1 F2' 174.1(11)
F1' Sb1 F2' 89.9(10)
F6' Sb1 F2' 88.7(8)
F4' Sb1 F5' 89.6(12)
F1' Sb1 F5' 89.8(11)
F6' Sb1 F5' 173.4(11)
F2' Sb1 F5' 85.9(11)
F3 Sb1 F6 93.8(6)
F4 Sb1 F6 90.5(6)
F2 Sb1 F6 89.7(5)
F5 Sb1 F6 174.1(6)
F3 Sb1 F1 179.0(6)
F4 Sb1 F1 88.1(5)
F2 Sb1 F1 88.0(5)
F5 Sb1 F1 87.2(6)
F6 Sb1 F1 87.0(5)
F4' Sb1 F3' 87.3(9)
F1' Sb1 F3' 174.9(9)
F6' Sb1 F3' 90.8(9)
F2' Sb1 F3' 88.6(10)
F5' Sb1 F3' 85.3(11)
C12 Au1 C14 95.0(2)
C12 Au1 N1 82.35(18)
C14 Au1 N1 177.3(2)
C12 Au1 O1 173.33(19)
C14 Au1 O1 91.6(2)
N1 Au1 O1 91.10(17)
Au1 O1 H1A 110(6)
Au1 O1 H1B 118(5)
H1A O1 H1B 112(7)

loop_
_geom_bond_atom_site_label_1
_geom_bond_atom_site_label_2
_geom_bond_distance
C1 N1 1.330(6)
C1 C2 1.399(7)
C1 H1 0.95
C2 C3 1.362(7)
C2 H2 0.95
C3 C4 1.401(7)
C3 H3 0.95
C4 C5 1.394(6)
C4 C6 1.427(7)
C5 N1 1.358(6)
C5 C13 1.435(6)
C6 C7 1.349(7)
C6 H6 0.95
C7 C8 1.422(7)
C7 H7 0.95
C8 C13 1.406(6)
C8 C9 1.427(7)
C9 C10 1.357(8)
C9 H9 0.95
C10 C11 1.398(7)
C10 H10 0.95
C11 C12 1.364(7)
C11 H11 0.95
C12 C13 1.417(6)
C12 Au1 2.001(5)
C14 C15 1.514(8)
C14 Au1 2.057(5)
C14 H14A 0.99
C14 H14B 0.99
C15 C16 1.530(7)
C15 H15A 0.99
C15 H15B 0.99
C16 C17 1.501(9)
C16 H16A 0.99
C16 H16B 0.99
C17 C18 1.515(8)
C17 H17A 0.99
C17 H17B 0.99
C18 C19 1.367(10)
C18 C23 1.391(10)
C19 C20 1.410(9)
C19 H19 0.95
C20 C21 1.380(12)
C20 H20 0.95
C21 C22 1.344(12)
C21 H21 0.95
C22 C23 1.385(9)
C22 H22 0.95
C23 H23 0.95
N1 Au1 2.141(4)
Sb1 F4' 1.797(14)
Sb1 F1' 1.797(12)
Sb1 F3 1.809(9)
Sb1 F4 1.833(8)
Sb1 F6' 1.836(12)
Sb1 F2 1.845(8)
Sb1 F5 1.853(9)
Sb1 F2' 1.861(13)
Sb1 F5' 1.880(15)
Sb1 F6 1.888(8)
Sb1 F1 1.895(7)
Sb1 F3' 1.896(14)
Au1 O1 2.150(4)
O1 H1A 0.84(3)
O1 H1B 0.84(3)
